data_7205221
loop_
_publ_author_name
'Qin, Jun-Sheng'
'Du, Dong-Ying'
'Li, Shun-Li'
'Lan, Ya-Qian'
'Shao, Kui-Zhan'
'Su, Zhong-Min'

_publ_section_title
;
 pH-Tuned self-assembly of organic--inorganic hybrids based on
 different vanadate chains, Zn(ii) ions and flexible ligands:
 crystallizing in polar and centrosymmetric space group
;
_journal_issue 3
_journal_name_full CrystEngComm
_journal_page_first 779
_journal_paper_doi 10.1039/c0ce00260g
_journal_volume 13
_journal_year 2011
_chemical_formula_moiety 'C10 H14 N4 O6 V2 Zn'
_chemical_formula_sum 'C10 H14 N4 O6 V2 Zn'
_chemical_formula_weight 453.50
_chemical_name_systematic
;
?
;
_space_group_IT_number 15
_symmetry_cell_setting monoclinic
_symmetry_space_group_name_Hall '-C 2yc'
_symmetry_space_group_name_H-M 'C 1 2/c 1'
_atom_sites_solution_hydrogens geom
_atom_sites_solution_primary direct
_atom_sites_solution_secondary difmap
_audit_creation_method SHELXL-97
_cell_angle_alpha 90.00
_cell_angle_beta 108.4080(10)
_cell_angle_gamma 90.00
_cell_formula_units_Z 4
_cell_length_a 15.5740(5)
_cell_length_b 5.6170(7)
_cell_length_c 19.0900(15)
_cell_measurement_temperature 293(2)
_cell_measurement_theta_max 28.28
_cell_measurement_theta_min 2.25
_cell_volume 1584.5(2)
_computing_cell_refinement 'SMART (Bruker, 1997)'
_computing_data_collection 'SMART (Bruker, 1997)'
_computing_data_reduction SAINT
_computing_molecular_graphics 'SHELXTL-PLUS (Sheldrick, 1990)'
_computing_publication_material SHELXL-97
_computing_structure_refinement 'SHELXL-97 (Sheldrick, 1997)'
_computing_structure_solution 'SHELXS-97(Sheldrick, 1997)'
_diffrn_ambient_temperature 293(2)
_diffrn_measured_fraction_theta_full 0.999
_diffrn_measured_fraction_theta_max 0.938
_diffrn_measurement_device_type 'Bruker APEX CCD area-detector'
_diffrn_measurement_method '\w scans'
_diffrn_radiation_monochromator graphite
_diffrn_radiation_source 'fine-focus sealed tube'
_diffrn_radiation_type MoK\a
_diffrn_radiation_wavelength 0.71069
_diffrn_reflns_av_R_equivalents 0.0204
_diffrn_reflns_av_sigmaI/netI 0.0227
_diffrn_reflns_limit_h_max 20
_diffrn_reflns_limit_h_min -17
_diffrn_reflns_limit_k_max 6
_diffrn_reflns_limit_k_min -7
_diffrn_reflns_limit_l_max 24
_diffrn_reflns_limit_l_min -24
_diffrn_reflns_number 4525
_diffrn_reflns_theta_full 25.00
_diffrn_reflns_theta_max 28.28
_diffrn_reflns_theta_min 2.25
_diffrn_standards_number 0
_exptl_absorpt_coefficient_mu 2.690
_exptl_absorpt_correction_T_max 0.484
_exptl_absorpt_correction_T_min 0.452
_exptl_absorpt_correction_type multi-scan
_exptl_absorpt_process_details 'SADABS(Sheldrick, 1996)'
_exptl_crystal_colour colorless
_exptl_crystal_density_diffrn 1.901
_exptl_crystal_density_method 'not measured'
_exptl_crystal_description block
_exptl_crystal_F_000 904
_exptl_crystal_size_max 0.31
_exptl_crystal_size_mid 0.28
_exptl_crystal_size_min 0.27
_refine_diff_density_max 0.630
_refine_diff_density_min -0.346
_refine_diff_density_rms 0.083
_refine_ls_extinction_method none
_refine_ls_goodness_of_fit_ref 1.070
_refine_ls_hydrogen_treatment constr
_refine_ls_matrix_type full
_refine_ls_number_parameters 123
_refine_ls_number_reflns 1852
_refine_ls_number_restraints 2
_refine_ls_restrained_S_all 1.085
_refine_ls_R_factor_all 0.0394
_refine_ls_R_factor_gt 0.0346
_refine_ls_shift/su_max 0.000
_refine_ls_shift/su_mean 0.000
_refine_ls_structure_factor_coef Fsqd
_refine_ls_weighting_details 'calc w=1/[\s^2^(Fo^2^)+(0.0439P)^2^+3.5711P] where P=(Fo^2^+2Fc^2^)/3'
_refine_ls_weighting_scheme calc
_refine_ls_wR_factor_gt 0.0881
_refine_ls_wR_factor_ref 0.0908
_reflns_number_gt 1641
_reflns_number_total 1852
_reflns_threshold_expression >2sigma(I)
_cod_data_source_file C0CE00260G.TXT
_cod_data_source_block 3
_cod_depositor_comments
;
The following automatic conversions were performed:
'_symmetry_cell_setting' value 'Monoclinic' changed to 'monoclinic'
according to '/home/saulius/struct/CIF-dictionaries/cif_core.dic'
dictionary named 'cif_core.dic' version 2.4.1 from 2010-06-29.

Automatic conversion script
Id: cif_fix_enum 1555 2011-01-17 13:19:09Z saulius 
;
_cod_original_sg_symbol_Hall -C2yc
_cod_original_sg_symbol_H-M C2/C
_cod_database_code 7205221

loop_
_symmetry_equiv_pos_as_xyz
'x, y, z'
'-x, y, -z+1/2'
'x+1/2, y+1/2, z'
'-x+1/2, y+1/2, -z+1/2'
'-x, -y, -z'
'x, -y, z-1/2'
'-x+1/2, -y+1/2, -z'
'x+1/2, -y+1/2, z-1/2'

loop_
_atom_site_label
_atom_site_type_symbol
_atom_site_fract_x
_atom_site_fract_y
_atom_site_fract_z
_atom_site_U_iso_or_equiv
_atom_site_adp_type
_atom_site_occupancy
_atom_site_symmetry_multiplicity
_atom_site_calc_flag
_atom_site_refinement_flags
_atom_site_disorder_assembly
_atom_site_disorder_group
Zn1 Zn 0.0000 0.04821(8) 0.7500 0.03114(15) Uani 1 2 d S . .
V1 V 0.18678(3) 0.31586(8) 0.71867(3) 0.03027(15) Uani 1 1 d . . .
C1 C -0.0033(2) -0.1322(8) 0.59901(19) 0.0549(9) Uani 1 1 d . . .
H1 H 0.0430 -0.0325 0.5957 0.066 Uiso 1 1 calc R . .
C2 C -0.0506(3) -0.2799(8) 0.5457(2) 0.0582(10) Uani 1 1 d . . .
H2 H -0.0446 -0.2992 0.4991 0.070 Uiso 1 1 calc R . .
C3 C -0.0961(3) -0.3106(8) 0.6415(2) 0.0711(13) Uani 1 1 d . . .
H3 H -0.1286 -0.3612 0.6721 0.085 Uiso 1 1 calc R . .
C4' C -0.2054(10) -0.496(2) 0.5211(8) 0.101(4) Uani 0.50 1 d PD . .
C4 C -0.1477(8) -0.625(2) 0.5420(9) 0.111(5) Uani 0.50 1 d PD . .
C5 C -0.2426(7) -0.621(2) 0.5378(11) 0.151(8) Uani 0.50 1 d PD . .
C5' C -0.1750(11) -0.727(2) 0.5055(11) 0.138(6) Uani 0.50 1 d PD . .
N1 N -0.03289(17) -0.1497(5) 0.65906(13) 0.0363(5) Uani 1 1 d . . .
N2 N -0.1081(3) -0.3936(7) 0.5731(2) 0.0776(12) Uani 1 1 d . . .
O1 O 0.22480(16) 0.6066(4) 0.75207(18) 0.0598(7) Uani 1 1 d . . .
O2 O 0.1516(3) 0.3138(7) 0.63046(16) 0.0856(11) Uani 1 1 d . . .
O3 O 0.10236(15) 0.2404(5) 0.75019(15) 0.0516(6) Uani 1 1 d . . .

loop_
_atom_site_aniso_label
_atom_site_aniso_U_11
_atom_site_aniso_U_22
_atom_site_aniso_U_33
_atom_site_aniso_U_23
_atom_site_aniso_U_13
_atom_site_aniso_U_12
Zn1 0.0280(2) 0.0368(3) 0.0316(2) 0.000 0.01373(17) 0.000
V1 0.0305(2) 0.0267(3) 0.0363(3) 0.00100(18) 0.01436(19) -0.00237(17)
C1 0.054(2) 0.077(3) 0.0410(17) -0.0131(17) 0.0244(15) -0.0259(19)
C2 0.066(2) 0.070(3) 0.0399(17) -0.0166(17) 0.0190(16) -0.016(2)
C3 0.095(3) 0.067(3) 0.065(2) -0.017(2) 0.044(2) -0.047(2)
C4' 0.090(8) 0.100(10) 0.102(9) -0.021(8) 0.015(7) -0.045(9)
C4 0.117(10) 0.057(7) 0.154(13) -0.074(8) 0.037(9) -0.050(7)
C5 0.069(7) 0.072(8) 0.28(2) -0.061(11) 0.005(10) -0.046(7)
C5' 0.135(14) 0.103(11) 0.166(15) -0.025(11) 0.037(11) -0.065(11)
N1 0.0389(13) 0.0399(14) 0.0323(11) -0.0030(10) 0.0143(10) -0.0081(11)
N2 0.095(3) 0.074(2) 0.067(2) -0.031(2) 0.030(2) -0.048(2)
O1 0.0467(13) 0.0273(11) 0.112(2) -0.0106(13) 0.0341(14) -0.0084(10)
O2 0.108(3) 0.102(3) 0.0414(14) 0.0054(16) 0.0161(15) -0.020(2)
O3 0.0397(12) 0.0485(13) 0.0766(16) -0.0100(12) 0.0326(12) -0.0122(10)

loop_
_atom_type_symbol
_atom_type_description
_atom_type_scat_dispersion_real
_atom_type_scat_dispersion_imag
_atom_type_scat_source
C C 0.0033 0.0016 'International Tables Vol C Tables 4.2.6.8 and 6.1.1.4'
H H 0.0000 0.0000 'International Tables Vol C Tables 4.2.6.8 and 6.1.1.4'
N N 0.0061 0.0033 'International Tables Vol C Tables 4.2.6.8 and 6.1.1.4'
O O 0.0106 0.0060 'International Tables Vol C Tables 4.2.6.8 and 6.1.1.4'
Zn Zn 0.2839 1.4301 'International Tables Vol C Tables 4.2.6.8 and 6.1.1.4'
V V 0.3005 0.5294 'International Tables Vol C Tables 4.2.6.8 and 6.1.1.4'

loop_
_geom_angle_atom_site_label_1
_geom_angle_atom_site_label_2
_geom_angle_atom_site_label_3
_geom_angle
_geom_angle_site_symmetry_1
_geom_angle_site_symmetry_3
_geom_angle_publ_flag
O3 Zn1 O3 111.75(16) 2_556 . ?
O3 Zn1 N1 109.10(11) 2_556 . ?
O3 Zn1 N1 107.47(10) . . ?
O3 Zn1 N1 107.47(10) 2_556 2_556 ?
O3 Zn1 N1 109.10(11) . 2_556 ?
N1 Zn1 N1 111.99(15) . 2_556 ?
O2 V1 O3 109.40(16) . . ?
O2 V1 O1 107.62(18) . 4_546 ?
O3 V1 O1 110.07(13) . 4_546 ?
O2 V1 O1 110.35(18) . . ?
O3 V1 O1 108.34(13) . . ?
O1 V1 O1 111.05(4) 4_546 . ?
C2 C1 N1 110.0(3) . . ?
C2 C1 H1 125.0 . . ?
N1 C1 H1 125.0 . . ?
N2 C2 C1 106.0(3) . . ?
N2 C2 H2 127.0 . . ?
C1 C2 H2 127.0 . . ?
N1 C3 N2 110.7(3) . . ?
N1 C3 H3 124.7 . . ?
N2 C3 H3 124.7 . . ?
C5 C4' C4 85.4(14) . . ?
C5 C4' C5' 72.8(12) . . ?
C5 C4' N2 124.2(16) . . ?
C4 C4' N2 61.7(9) . . ?
C5' C4' N2 98.1(12) . . ?
C5' C4 C4' 90.4(15) . . ?
C5' C4 C5 75.1(13) . . ?
C5' C4 N2 155(2) . . ?
C4' C4 N2 76.4(10) . . ?
C5 C4 N2 107.2(9) . . ?
C4' C5 C4 50.3(10) . . ?
C4' C5 C5' 66.7(11) . . ?
C4' C5 C5' 132(2) . 7_436 ?
C4 C5 C5' 132.7(14) . 7_436 ?
C5' C5 C5' 97.6(13) . 7_436 ?
C4' C5 C5 102.7(19) . 7_436 ?
C4 C5 C5 85.0(11) . 7_436 ?
C5' C5 C5 49.8(10) . 7_436 ?
C5' C5 C5 47.8(8) 7_436 7_436 ?
C4 C5' C4' 51.0(11) . . ?
C4 C5' C5 69.5(13) . . ?
C4 C5' C5 151.3(19) . 7_436 ?
C4' C5' C5 109.6(14) . 7_436 ?
C5 C5' C5 82.4(13) . 7_436 ?
C3 N1 C1 105.2(3) . . ?
C3 N1 Zn1 125.4(2) . . ?
C1 N1 Zn1 129.1(2) . . ?
C2 N2 C3 108.1(3) . . ?
C2 N2 C4 120.6(6) . . ?
C3 N2 C4 127.4(7) . . ?
C2 N2 C4' 122.7(6) . . ?
C3 N2 C4' 122.1(6) . . ?
V1 O1 V1 149.50(15) 4_556 . ?
V1 O3 Zn1 152.96(16) . . ?

loop_
_geom_bond_atom_site_label_1
_geom_bond_atom_site_label_2
_geom_bond_distance
_geom_bond_site_symmetry_2
_geom_bond_publ_flag
Zn1 O3 1.924(2) 2_556 ?
Zn1 O3 1.924(2) . ?
Zn1 N1 1.987(2) . ?
Zn1 N1 1.987(2) 2_556 ?
V1 O2 1.598(3) . ?
V1 O3 1.664(2) . ?
V1 O1 1.762(2) 4_546 ?
V1 O1 1.785(2) . ?
C1 C2 1.339(5) . ?
C1 N1 1.368(4) . ?
C1 H1 0.9300 . ?
C2 N2 1.333(5) . ?
C2 H2 0.9300 . ?
C3 N1 1.301(4) . ?
C3 N2 1.343(5) . ?
C3 H3 0.9300 . ?
C4' C5 1.02(2) . ?
C4' C4 1.122(17) . ?
C4' C5' 1.444(9) . ?
C4' N2 1.631(13) . ?
C4 C5' 0.900(18) . ?
C4 C5 1.455(9) . ?
C4 N2 1.478(10) . ?
C5 C5' 1.50(2) . ?
C5 C5' 1.547(16) 7_436 ?
C5 C5 2.01(3) 7_436 ?
C5' C5 1.547(16) 7_436 ?
O1 V1 1.762(2) 4_556 ?

loop_
_geom_torsion_atom_site_label_1
_geom_torsion_atom_site_label_2
_geom_torsion_atom_site_label_3
_geom_torsion_atom_site_label_4
_geom_torsion
_geom_torsion_site_symmetry_1
_geom_torsion_site_symmetry_2
_geom_torsion_site_symmetry_3
_geom_torsion_site_symmetry_4
_geom_torsion_publ_flag
N1 C1 C2 N2 -1.5(5) . . . . ?
C5 C4' C4 C5' 68(2) . . . . ?
N2 C4' C4 C5' -158.8(18) . . . . ?
C5' C4' C4 C5 -68(2) . . . . ?
N2 C4' C4 C5 133.2(13) . . . . ?
C5 C4' C4 N2 -133.2(13) . . . . ?
C5' C4' C4 N2 158.8(18) . . . . ?
C5' C4' C5 C4 37.2(11) . . . . ?
N2 C4' C5 C4 -50.9(13) . . . . ?
C4 C4' C5 C5' -37.2(11) . . . . ?
N2 C4' C5 C5' -88.2(18) . . . . ?
C4 C4' C5 C5' -116.0(19) . . . 7_436 ?
C5' C4' C5 C5' -79(2) . . . 7_436 ?
N2 C4' C5 C5' -166.9(15) . . . 7_436 ?
C4 C4' C5 C5 -72.4(14) . . . 7_436 ?
C5' C4' C5 C5 -35.1(13) . . . 7_436 ?
N2 C4' C5 C5 -123.3(14) . . . 7_436 ?
C5' C4 C5 C4' -106(2) . . . . ?
N2 C4 C5 C4' 47.9(15) . . . . ?
C4' C4 C5 C5' 106(2) . . . . ?
N2 C4 C5 C5' 154(2) . . . . ?
C5' C4 C5 C5' 8(3) . . . 7_436 ?
C4' C4 C5 C5' 115(3) . . . 7_436 ?
N2 C4 C5 C5' 162.6(17) . . . 7_436 ?
C5' C4 C5 C5 4.7(17) . . . 7_436 ?
C4' C4 C5 C5 111(2) . . . 7_436 ?
N2 C4 C5 C5 159.0(12) . . . 7_436 ?
C5 C4 C5' C4' 42.1(13) . . . . ?
N2 C4 C5' C4' -57(4) . . . . ?
C4' C4 C5' C5 -42.1(13) . . . . ?
N2 C4 C5' C5 -99(4) . . . . ?
C4' C4 C5' C5 -55(5) . . . 7_436 ?
C5 C4 C5' C5 -13(4) . . . 7_436 ?
N2 C4 C5' C5 -112(5) . . . 7_436 ?
C5 C4' C5' C4 -105(2) . . . . ?
N2 C4' C5' C4 18.7(16) . . . . ?
C4 C4' C5' C5 105(2) . . . . ?
N2 C4' C5' C5 123.4(16) . . . . ?
C5 C4' C5' C5 51(2) . . . 7_436 ?
C4 C4' C5' C5 155(2) . . . 7_436 ?
N2 C4' C5' C5 174.1(13) . . . 7_436 ?
C4' C5 C5' C4 53.4(16) . . . . ?
C5' C5 C5' C4 -174(2) 7_436 . . . ?
C5 C5 C5' C4 -174(2) 7_436 . . . ?
C4 C5 C5' C4' -53.4(16) . . . . ?
C5' C5 C5' C4' 133(2) 7_436 . . . ?
C5 C5 C5' C4' 133(2) 7_436 . . . ?
C4' C5 C5' C5 -133(2) . . . 7_436 ?
C4 C5 C5' C5 174(2) . . . 7_436 ?
C5' C5 C5' C5 0.000(3) 7_436 . . 7_436 ?
N2 C3 N1 C1 -0.5(5) . . . . ?
N2 C3 N1 Zn1 173.2(3) . . . . ?
C2 C1 N1 C3 1.2(5) . . . . ?
C2 C1 N1 Zn1 -172.1(3) . . . . ?
O3 Zn1 N1 C3 -62.2(4) 2_556 . . . ?
O3 Zn1 N1 C3 176.5(3) . . . . ?
N1 Zn1 N1 C3 56.7(3) 2_556 . . . ?
O3 Zn1 N1 C1 110.0(3) 2_556 . . . ?
O3 Zn1 N1 C1 -11.4(3) . . . . ?
N1 Zn1 N1 C1 -131.2(3) 2_556 . . . ?
C1 C2 N2 C3 1.2(6) . . . . ?
C1 C2 N2 C4 -158.2(8) . . . . ?
C1 C2 N2 C4' 152.1(7) . . . . ?
N1 C3 N2 C2 -0.5(6) . . . . ?
N1 C3 N2 C4 157.2(8) . . . . ?
N1 C3 N2 C4' -151.6(7) . . . . ?
C5' C4 N2 C2 -47(4) . . . . ?
C4' C4 N2 C2 -106.3(11) . . . . ?
C5 C4 N2 C2 -138.6(12) . . . . ?
C5' C4 N2 C3 158(3) . . . . ?
C4' C4 N2 C3 98.5(14) . . . . ?
C5 C4 N2 C3 66.3(17) . . . . ?
C5' C4 N2 C4' 59(4) . . . . ?
C5 C4 N2 C4' -32.2(13) . . . . ?
C5 C4' N2 C2 162.5(15) . . . . ?
C4 C4' N2 C2 101.0(12) . . . . ?
C5' C4' N2 C2 87.9(12) . . . . ?
C5 C4' N2 C3 -50.6(19) . . . . ?
C4 C4' N2 C3 -112.1(12) . . . . ?
C5' C4' N2 C3 -125.2(10) . . . . ?
C5 C4' N2 C4 61.5(16) . . . . ?
C5' C4' N2 C4 -13.2(12) . . . . ?
O2 V1 O1 V1 -91.5(4) . . . 4_556 ?
O3 V1 O1 V1 148.7(4) . . . 4_556 ?
O1 V1 O1 V1 27.7(3) 4_546 . . 4_556 ?
O2 V1 O3 Zn1 43.7(4) . . . . ?
O1 V1 O3 Zn1 -74.4(4) 4_546 . . . ?
O1 V1 O3 Zn1 164.0(4) . . . . ?
O3 Zn1 O3 V1 -130.6(4) 2_556 . . . ?
N1 Zn1 O3 V1 -11.0(4) . . . . ?
N1 Zn1 O3 V1 110.7(4) 2_556 . . . ?
